data_4032233
loop_
_publ_author_name
'Mallick, Abhijit'
'Oh, Juwon'
'Majewski, Marcin A.'
'St\;epie\'n, Marcin'
'Kim, Dongho'
'Rath, Harapriya'

_publ_section_title
;
 Protonation Dependent Topological Dichotomy of Core Modified Hexaphyrins:
 Synthesis, Characterization, and Excited State Dynamics.
;
_journal_issue 1
_journal_name_full 'The Journal of organic chemistry'
_journal_page_first 556
_journal_page_last 566
_journal_paper_doi 10.1021/acs.joc.6b02576
_journal_volume 82
_journal_year 2017
_chemical_formula_moiety 'C74 H42 F10 N4 S4, 2(C7 H8), 3O'
_chemical_formula_sum 'C88 H58 F10 N4 O3 S4'
_chemical_formula_weight 1537.62
_chemical_melting_point 230
_chemical_name_common 'Expanded phorphyrin'
_chemical_name_systematic 'Fused Heterocyclic macrocycle'
_space_group_crystal_system triclinic
_space_group_IT_number 2
_space_group_name_Hall '-P 1'
_space_group_name_H-M_alt 'P -1'
_symmetry_space_group_name_Hall '-P 1'
_symmetry_space_group_name_H-M 'P -1'
_atom_sites_solution_hydrogens geom
_audit_creation_method SHELXL-2014/7
_cell_angle_alpha 113.593(5)
_cell_angle_beta 100.841(6)
_cell_angle_gamma 90.554(6)
_cell_formula_units_Z 2
_cell_length_a 12.123(6)
_cell_length_b 18.835(10)
_cell_length_c 19.026(10)
_cell_measurement_reflns_used 5092
_cell_measurement_temperature 100
_cell_measurement_theta_max 20.31
_cell_measurement_theta_min 2.26
_cell_volume 3893(3)
_computing_cell_refinement 'Bruker SAINT'
_computing_data_collection 'Bruker APEX2'
_computing_data_reduction 'Bruker SAINT'
_computing_molecular_graphics 'Bruker SHELXTL'
_computing_publication_material 'Bruker SHELXTL'
_computing_structure_refinement 'SHELXL-2013 (Sheldrick 2013)'
_computing_structure_solution 'SHELXS-97 (Sheldrick 2008)'
_diffrn_ambient_temperature 100
_diffrn_measured_fraction_theta_full 0.968
_diffrn_measured_fraction_theta_max 0.968
_diffrn_measurement_device_type 'Bruker APEX-II CCD'
_diffrn_measurement_method '\f and \w scans'
_diffrn_radiation_type MoK\a
_diffrn_radiation_wavelength 0.71073
_diffrn_reflns_av_R_equivalents 0.0438
_diffrn_reflns_av_unetI/netI 0.0664
_diffrn_reflns_Laue_measured_fraction_full 0.968
_diffrn_reflns_Laue_measured_fraction_max 0.968
_diffrn_reflns_limit_h_max 11
_diffrn_reflns_limit_h_min -11
_diffrn_reflns_limit_k_max 18
_diffrn_reflns_limit_k_min -18
_diffrn_reflns_limit_l_max 18
_diffrn_reflns_limit_l_min -18
_diffrn_reflns_number 16224
_diffrn_reflns_point_group_measured_fraction_full 0.968
_diffrn_reflns_point_group_measured_fraction_max 0.968
_diffrn_reflns_theta_full 20.401
_diffrn_reflns_theta_max 20.401
_diffrn_reflns_theta_min 1.185
_exptl_absorpt_coefficient_mu 0.199
_exptl_absorpt_correction_type none
_exptl_crystal_colour 'bluish green'
_exptl_crystal_density_diffrn 1.312
_exptl_crystal_description block
_exptl_crystal_F_000 1584
_exptl_crystal_size_max 0.200
_exptl_crystal_size_mid 0.200
_exptl_crystal_size_min 0.100
_refine_diff_density_max 1.518
_refine_diff_density_min -0.456
_refine_diff_density_rms 0.085
_refine_ls_extinction_method none
_refine_ls_goodness_of_fit_ref 1.023
_refine_ls_hydrogen_treatment constr
_refine_ls_matrix_type full
_refine_ls_number_parameters 985
_refine_ls_number_reflns 7442
_refine_ls_number_restraints 0
_refine_ls_restrained_S_all 1.023
_refine_ls_R_factor_all 0.0947
_refine_ls_R_factor_gt 0.0677
_refine_ls_shift/su_max 0.000
_refine_ls_shift/su_mean 0.000
_refine_ls_structure_factor_coef Fsqd
_refine_ls_weighting_details 'w=1/[\s^2^(Fo^2^)+(0.1282P)^2^+8.4530P] where P=(Fo^2^+2Fc^2^)/3'
_refine_ls_weighting_scheme calc
_refine_ls_wR_factor_gt 0.1828
_refine_ls_wR_factor_ref 0.2107
_reflns_Friedel_coverage 0.000
_reflns_number_gt 5497
_reflns_number_total 7442
_reflns_threshold_expression 'I > 2\s(I)'
_cod_data_source_file jo6b02576_si_004.cif
_cod_data_source_block shelx
_cod_database_code 4032233
_shelx_shelxl_version_number 2014/7
_shelx_space_group_comment
;
The symmetry employed for this shelxl refinement is uniquely defined
by the following loop, which should always be used as a source of
symmetry information in preference to the above space-group names.
They are only intended as comments.
;
_shelx_estimated_absorpt_t_min 0.961
_shelx_estimated_absorpt_t_max 0.980

loop_
_space_group_symop_operation_xyz
'x, y, z'
'-x, -y, -z'

loop_
_atom_site_label
_atom_site_type_symbol
_atom_site_fract_x
_atom_site_fract_y
_atom_site_fract_z
_atom_site_U_iso_or_equiv
_atom_site_adp_type
_atom_site_occupancy
_atom_site_site_symmetry_order
_atom_site_calc_flag
_atom_site_refinement_flags_posn
_atom_site_refinement_flags_adp
_atom_site_refinement_flags_occupancy
_atom_site_disorder_assembly
_atom_site_disorder_group
S1 S 0.84941(15) 0.27715(9) 0.22257(10) 0.0330(5) Uani 1 1 d . . . . .
S2 S 0.54870(15) 0.17852(9) 0.13710(10) 0.0325(5) Uani 1 1 d . . . . .
S3 S 0.78222(17) 0.34796(10) 0.44732(10) 0.0412(5) Uani 1 1 d . . . . .
S4 S 0.53478(17) 0.19712(10) 0.36168(10) 0.0405(5) Uani 1 1 d . . . . .
F1 F 0.6430(3) 0.4938(2) 0.7704(2) 0.0452(11) Uani 1 1 d . . . . .
F2 F 0.6165(3) 0.5320(2) 0.9188(2) 0.0464(11) Uani 1 1 d . . . . .
F3 F 0.5816(3) 0.4192(2) 0.9690(2) 0.0446(11) Uani 1 1 d . . . . .
F4 F 0.5833(3) 0.2655(2) 0.8709(2) 0.0451(11) Uani 1 1 d . . . . .
F5 F 0.6076(3) 0.2262(2) 0.7225(2) 0.0391(10) Uani 1 1 d . . . . .
F6 F 0.6589(4) 0.0930(2) -0.2036(2) 0.0420(10) Uani 1 1 d . . . . .
F7 F 0.7271(4) 0.0548(2) -0.3396(2) 0.0601(13) Uani 1 1 d . . . . .
F8 F 0.9379(4) 0.1038(2) -0.3405(2) 0.0633(14) Uani 1 1 d . . . . .
F9 F 1.0802(4) 0.1971(2) -0.2013(3) 0.0595(13) Uani 1 1 d . . . . .
F10 F 1.0155(3) 0.2331(2) -0.0638(2) 0.0446(11) Uani 1 1 d . . . . .
N1 N 0.7753(4) 0.2794(3) 0.0736(3) 0.0223(13) Uani 1 1 d . . . . .
N2 N 0.7261(4) 0.1264(3) 0.0298(3) 0.0254(13) Uani 1 1 d . . . . .
H2 H 0.7184 0.1700 0.0666 0.030 Uiso 1 1 calc R U . . .
N3 N 0.7588(4) 0.2885(3) 0.5634(3) 0.0290(14) Uani 1 1 d . . . . .
H3 H 0.7137 0.2929 0.5250 0.035 Uiso 1 1 calc R U . . .
N4 N 0.5482(4) 0.3247(3) 0.5270(3) 0.0266(13) Uani 1 1 d . . . . .
C1 C 0.7373(6) 0.3043(3) 0.6346(4) 0.0299(17) Uani 1 1 d . . . . .
C2 C 0.8345(6) 0.2889(4) 0.6838(4) 0.0330(18) Uani 1 1 d . . . . .
H2A H 0.8411 0.2949 0.7354 0.040 Uiso 1 1 calc R U . . .
C3 C 0.9132(6) 0.2640(4) 0.6389(4) 0.0314(17) Uani 1 1 d . . . . .
H3A H 0.9838 0.2497 0.6542 0.038 Uiso 1 1 calc R U . . .
C4 C 0.8664(6) 0.2639(3) 0.5625(4) 0.0293(17) Uani 1 1 d . . . . .
C5 C 0.9170(6) 0.2489(3) 0.4990(4) 0.0274(17) Uani 1 1 d . . . . .
C6 C 0.8689(5) 0.2706(3) 0.4342(4) 0.0261(16) Uani 1 1 d . . . . .
C7 C 0.8939(5) 0.2402(3) 0.3587(4) 0.0228(16) Uani 1 1 d . . . . .
H7 H 0.9361 0.1981 0.3401 0.027 Uiso 1 1 calc R U . . .
C8 C 0.8452(5) 0.2830(3) 0.3145(4) 0.0261(16) Uani 1 1 d . . . . .
C9 C 0.7857(5) 0.3432(4) 0.3553(4) 0.0283(17) Uani 1 1 d . . . . .
C10 C 0.7432(5) 0.3893(4) 0.3134(4) 0.0275(17) Uani 1 1 d . . . . .
H10 H 0.7009 0.4313 0.3318 0.033 Uiso 1 1 calc R U . . .
C11 C 0.7752(5) 0.3615(3) 0.2401(4) 0.0225(16) Uani 1 1 d . . . . .
C12 C 0.7646(5) 0.3996(3) 0.1860(4) 0.0272(17) Uani 1 1 d . . . . .
C13 C 0.7794(5) 0.3604(3) 0.1089(4) 0.0255(16) Uani 1 1 d . . . . .
C14 C 0.8098(5) 0.3920(4) 0.0560(4) 0.0294(17) Uani 1 1 d . . . . .
H14 H 0.8174 0.4443 0.0652 0.035 Uiso 1 1 calc R U . . .
C15 C 0.8250(5) 0.3315(4) -0.0088(4) 0.0261(16) Uani 1 1 d . . . . .
H15 H 0.8467 0.3340 -0.0521 0.031 Uiso 1 1 calc R U . . .
C16 C 0.8005(5) 0.2604(3) 0.0025(4) 0.0238(16) Uani 1 1 d . . . . .
C17 C 0.7996(5) 0.1815(4) -0.0515(4) 0.0252(16) Uani 1 1 d . . . . .
C18 C 0.7655(5) 0.1190(3) -0.0355(4) 0.0263(17) Uani 1 1 d . . . . .
C19 C 0.7644(6) 0.0367(4) -0.0809(4) 0.0321(18) Uani 1 1 d . . . . .
H19 H 0.7869 0.0142 -0.1287 0.039 Uiso 1 1 calc R U . . .
C20 C 0.7263(6) -0.0022(4) -0.0439(4) 0.0297(17) Uani 1 1 d . . . . .
H20 H 0.7178 -0.0561 -0.0614 0.036 Uiso 1 1 calc R U . . .
C21 C 0.7002(5) 0.0535(3) 0.0282(4) 0.0214(16) Uani 1 1 d . . . . .
C22 C 0.6568(5) 0.0394(3) 0.0841(4) 0.0241(16) Uani 1 1 d . . . . .
C23 C 0.6136(5) 0.0986(3) 0.1475(4) 0.0246(16) Uani 1 1 d . . . . .
C24 C 0.6142(5) 0.0974(3) 0.2220(3) 0.0208(15) Uani 1 1 d . . . . .
H24 H 0.6438 0.0598 0.2384 0.025 Uiso 1 1 calc R U . . .
C25 C 0.5614(5) 0.1637(3) 0.2681(4) 0.0267(16) Uani 1 1 d . . . . .
C26 C 0.5242(5) 0.2123(3) 0.2306(4) 0.0242(16) Uani 1 1 d . . . . .
C27 C 0.4715(5) 0.2789(3) 0.2767(4) 0.0234(16) Uani 1 1 d . . . . .
H27 H 0.4409 0.3159 0.2600 0.028 Uiso 1 1 calc R U . . .
C28 C 0.4738(6) 0.2786(3) 0.3516(4) 0.0310(17) Uani 1 1 d . . . . .
C29 C 0.4239(5) 0.3358(3) 0.4127(4) 0.0253(16) Uani 1 1 d . . . . .
C30 C 0.4552(5) 0.3518(3) 0.4920(4) 0.0273(17) Uani 1 1 d . . . . .
C31 C 0.4505(6) 0.3902(3) 0.6211(4) 0.0311(17) Uani 1 1 d . . . . .
H31 H 0.4286 0.4105 0.6691 0.037 Uiso 1 1 calc R U . . .
C32 C 0.5492(5) 0.3487(3) 0.6052(4) 0.0278(17) Uani 1 1 d . . . . .
C33 C 0.6367(5) 0.3356(3) 0.6575(4) 0.0274(17) Uani 1 1 d . . . . .
C35 C 0.6257(5) 0.3589(4) 0.7413(3) 0.0259(16) Uani 1 1 d . . . . .
C36 C 0.6290(5) 0.4353(4) 0.7937(4) 0.0281(17) Uani 1 1 d . . . . .
C37 C 0.6166(5) 0.4565(4) 0.8699(4) 0.0284(17) Uani 1 1 d . . . . .
C38 C 0.6006(5) 0.3993(4) 0.8957(4) 0.0282(17) Uani 1 1 d . . . . .
C39 C 0.5994(5) 0.3219(4) 0.8467(4) 0.0309(17) Uani 1 1 d . . . . .
C40 C 0.6117(5) 0.3031(4) 0.7705(4) 0.0285(17) Uani 1 1 d . . . . .
C41 C 0.8343(6) 0.1642(4) -0.1277(4) 0.0280(17) Uani 1 1 d . . . . .
C42 C 0.9403(6) 0.1897(4) -0.1316(4) 0.0335(18) Uani 1 1 d . . . . .
C43 C 0.9742(7) 0.1705(4) -0.2025(5) 0.044(2) Uani 1 1 d . . . . .
C44 C 0.9019(8) 0.1240(4) -0.2720(4) 0.041(2) Uani 1 1 d . . . . .
C45 C 0.7961(7) 0.0988(4) -0.2710(5) 0.041(2) Uani 1 1 d . . . . .
C46 C 0.7646(6) 0.1193(4) -0.1998(4) 0.0305(17) Uani 1 1 d . . . . .
C47 C 1.0283(5) 0.2150(4) 0.4961(3) 0.0258(16) Uani 1 1 d . . . . .
C48 C 1.0503(6) 0.1522(4) 0.5177(4) 0.0292(17) Uani 1 1 d . . . . .
H48 H 0.9945 0.1308 0.5329 0.035 Uiso 1 1 calc R U . . .
C49 C 1.1544(6) 0.1219(4) 0.5166(4) 0.0370(19) Uani 1 1 d . . . . .
H49 H 1.1664 0.0797 0.5298 0.044 Uiso 1 1 calc R U . . .
C50 C 1.2409(6) 0.1533(4) 0.4960(4) 0.0330(18) Uani 1 1 d . . . . .
C51 C 1.2190(6) 0.2156(4) 0.4744(4) 0.0308(17) Uani 1 1 d . . . . .
H51 H 1.2753 0.2366 0.4593 0.037 Uiso 1 1 calc R U . . .
C52 C 1.1158(6) 0.2465(4) 0.4748(3) 0.0285(17) Uani 1 1 d . . . . .
H52 H 1.1043 0.2884 0.4610 0.034 Uiso 1 1 calc R U . . .
C53 C 1.3563(6) 0.1230(4) 0.4967(4) 0.049(2) Uani 1 1 d . . . . .
H53A H 1.3566 0.0792 0.5106 0.073 Uiso 1 1 calc R U . . .
H53B H 1.4122 0.1634 0.5345 0.073 Uiso 1 1 calc R U . . .
H53C H 1.3733 0.1072 0.4456 0.073 Uiso 1 1 calc R U . . .
C54 C 0.6494(6) -0.0419(3) 0.0779(4) 0.0260(16) Uani 1 1 d . . . . .
C55 C 0.7398(6) -0.0881(4) 0.0627(4) 0.0316(17) Uani 1 1 d . . . . .
H55 H 0.8087 -0.0658 0.0630 0.038 Uiso 1 1 calc R U . . .
C56 C 0.7275(6) -0.1663(4) 0.0475(4) 0.0339(18) Uani 1 1 d . . . . .
H56 H 0.7885 -0.1956 0.0373 0.041 Uiso 1 1 calc R U . . .
C57 C 0.6270(6) -0.2022(4) 0.0470(4) 0.0343(18) Uani 1 1 d . . . . .
C58 C 0.5377(6) -0.1562(4) 0.0654(4) 0.0317(17) Uani 1 1 d . . . . .
H58 H 0.4699 -0.1786 0.0667 0.038 Uiso 1 1 calc R U . . .
C59 C 0.5492(6) -0.0773(4) 0.0816(3) 0.0273(17) Uani 1 1 d . . . . .
H59 H 0.4897 -0.0475 0.0951 0.033 Uiso 1 1 calc R U . . .
C60 C 0.6133(7) -0.2892(4) 0.0263(5) 0.059(2) Uani 1 1 d . . . . .
H60A H 0.6568 -0.3158 -0.0122 0.088 Uiso 1 1 calc R U . . .
H60B H 0.5352 -0.3083 0.0054 0.088 Uiso 1 1 calc R U . . .
H60C H 0.6393 -0.2983 0.0725 0.088 Uiso 1 1 calc R U . . .
C61 C 0.3353(5) 0.3791(4) 0.3859(4) 0.0259(16) Uani 1 1 d . . . . .
C62 C 0.3490(6) 0.4590(4) 0.4096(4) 0.0310(17) Uani 1 1 d . . . . .
H62 H 0.4131 0.4871 0.4464 0.037 Uiso 1 1 calc R U . . .
C63 C 0.2702(6) 0.4986(4) 0.3801(4) 0.0340(18) Uani 1 1 d . . . . .
H63 H 0.2840 0.5519 0.3954 0.041 Uiso 1 1 calc R U . . .
C64 C 0.1714(6) 0.4592(4) 0.3282(4) 0.0398(19) Uani 1 1 d . . . . .
C65 C 0.1544(6) 0.3797(4) 0.3058(5) 0.058(2) Uani 1 1 d . . . . .
H65 H 0.0882 0.3522 0.2712 0.069 Uiso 1 1 calc R U . . .
C66 C 0.0859(7) 0.5020(5) 0.2933(5) 0.066(3) Uani 1 1 d . . . . .
H66A H 0.0609 0.5431 0.3349 0.099 Uiso 1 1 calc R U . . .
H66B H 0.0224 0.4661 0.2592 0.099 Uiso 1 1 calc R U . . .
H66C H 0.1208 0.5236 0.2640 0.099 Uiso 1 1 calc R U . . .
C67 C 0.7494(5) 0.4846(3) 0.2147(4) 0.0252(16) Uani 1 1 d . . . . .
C68 C 0.6814(5) 0.5132(4) 0.1652(4) 0.0282(17) Uani 1 1 d . . . . .
H68 H 0.6402 0.4783 0.1169 0.034 Uiso 1 1 calc R U . . .
C69 C 0.6745(5) 0.5922(4) 0.1870(4) 0.0325(18) Uani 1 1 d . . . . .
H69 H 0.6307 0.6091 0.1521 0.039 Uiso 1 1 calc R U . . .
C70 C 0.7313(6) 0.6470(3) 0.2596(4) 0.0303(17) Uani 1 1 d . . . . .
C71 C 0.7962(5) 0.6185(4) 0.3104(4) 0.0320(17) Uani 1 1 d . . . . .
H71 H 0.8336 0.6534 0.3600 0.038 Uiso 1 1 calc R U . . .
C72 C 0.8054(5) 0.5392(4) 0.2880(4) 0.0287(17) Uani 1 1 d . . . . .
H72 H 0.8499 0.5223 0.3226 0.034 Uiso 1 1 calc R U . . .
C73 C 0.7202(6) 0.7329(4) 0.2832(4) 0.046(2) Uani 1 1 d . . . . .
H73A H 0.6908 0.7421 0.2374 0.068 Uiso 1 1 calc R U . . .
H73B H 0.7929 0.7614 0.3084 0.068 Uiso 1 1 calc R U . . .
H73C H 0.6698 0.7497 0.3189 0.068 Uiso 1 1 calc R U . . .
C74 C 0.7973(7) -0.0160(5) 0.3226(5) 0.055(2) Uani 1 1 d . . . . .
H74 H 0.8676 -0.0127 0.3107 0.066 Uiso 1 1 calc R U . . .
C75 C 0.7148(8) -0.0729(5) 0.2699(5) 0.050(2) Uani 1 1 d . . . . .
H75 H 0.7295 -0.1088 0.2230 0.059 Uiso 1 1 calc R U . . .
C76 C 0.6104(7) -0.0762(4) 0.2876(4) 0.047(2) Uani 1 1 d . . . . .
H76 H 0.5538 -0.1138 0.2517 0.057 Uiso 1 1 calc R U . . .
C77 C 0.5883(6) -0.0241(4) 0.3585(4) 0.0394(19) Uani 1 1 d . . . . .
H77 H 0.5178 -0.0278 0.3701 0.047 Uiso 1 1 calc R U . . .
C78 C 0.6718(6) 0.0341(4) 0.4127(4) 0.0376(19) Uani 1 1 d . . . . .
C79 C 0.7759(7) 0.0365(4) 0.3932(5) 0.050(2) Uani 1 1 d . . . . .
H79 H 0.8329 0.0743 0.4283 0.060 Uiso 1 1 calc R U . . .
C80 C 0.6504(7) 0.0896(4) 0.4917(4) 0.053(2) Uani 1 1 d . . . . .
H80A H 0.7181 0.1002 0.5311 0.079 Uiso 1 1 calc R U . . .
H80B H 0.5913 0.0662 0.5050 0.079 Uiso 1 1 calc R U . . .
H80C H 0.6283 0.1373 0.4889 0.079 Uiso 1 1 calc R U . . .
C81 C 0.0876(9) 0.0726(4) 0.2702(5) 0.052(2) Uani 1 1 d . . . . .
H81 H 0.0884 0.0536 0.3084 0.063 Uiso 1 1 calc R U . . .
C82 C -0.0127(7) 0.0948(4) 0.1604(5) 0.047(2) Uani 1 1 d . . . . .
H82 H -0.0797 0.0887 0.1246 0.057 Uiso 1 1 calc R U . . .
C83 C 0.0816(7) 0.1338(4) 0.1564(5) 0.044(2) Uani 1 1 d . . . . .
C84 C 0.1805(7) 0.1395(4) 0.2097(5) 0.056(3) Uani 1 1 d . . . . .
H84 H 0.2462 0.1640 0.2078 0.067 Uiso 1 1 calc R U . . .
C85 C 0.1835(8) 0.1090(5) 0.2667(5) 0.055(2) Uani 1 1 d . . . . .
H85 H 0.2507 0.1135 0.3018 0.066 Uiso 1 1 calc R U . . .
C86 C 0.0741(9) 0.1661(5) 0.0949(6) 0.076(3) Uani 1 1 d . . . . .
H86A H 0.0501 0.1246 0.0438 0.114 Uiso 1 1 calc R U . . .
H86B H 0.1468 0.1897 0.0989 0.114 Uiso 1 1 calc R U . . .
H86C H 0.0206 0.2043 0.1029 0.114 Uiso 1 1 calc R U . . .
C87 C -0.0109(7) 0.0647(4) 0.2158(5) 0.050(2) Uani 1 1 d . . . . .
H87 H -0.0761 0.0390 0.2167 0.060 Uiso 1 1 calc R U . . .
C88 C 0.2352(6) 0.3403(4) 0.3344(5) 0.048(2) Uani 1 1 d . . . . .
H88 H 0.2219 0.2869 0.3186 0.057 Uiso 1 1 calc R U . . .
C89 C 0.3955(6) 0.3945(3) 0.5543(4) 0.0282(17) Uani 1 1 d . . . . .
H89 H 0.3312 0.4200 0.5490 0.034 Uiso 1 1 calc R U . . .
O1 O -0.0759(10) 0.5221(7) 0.9609(7) 0.091(3) Uiso 0.6 1 d . . P A 1
O2 O 0.0315(11) 0.4073(7) 0.8882(7) 0.101(4) Uiso 0.6 1 d . . P B 1
O3 O 0.1410(11) 0.4581(7) 0.5114(8) 0.109(4) Uiso 0.6 1 d . . P C 1
O1' O -0.044(2) 0.4515(14) 0.8942(14) 0.140(8) Uiso 0.4 1 d . . P D 2
O2' O 0.098(2) 0.4188(13) 0.9613(14) 0.136(8) Uiso 0.4 1 d . . P E 2
O3' O 0.0227(19) 0.4724(11) 0.5048(13) 0.120(7) Uiso 0.4 1 d . . P F 2

loop_
_atom_site_aniso_label
_atom_site_aniso_U_11
_atom_site_aniso_U_22
_atom_site_aniso_U_33
_atom_site_aniso_U_23
_atom_site_aniso_U_13
_atom_site_aniso_U_12
S1 0.0379(11) 0.0328(10) 0.0262(10) 0.0101(8) 0.0058(8) 0.0101(8)
S2 0.0411(12) 0.0299(10) 0.0264(10) 0.0095(8) 0.0104(8) 0.0137(8)
S3 0.0576(14) 0.0400(11) 0.0344(11) 0.0184(9) 0.0208(10) 0.0212(10)
S4 0.0649(14) 0.0329(11) 0.0278(11) 0.0120(9) 0.0196(9) 0.0194(9)
F1 0.064(3) 0.030(2) 0.038(2) 0.0072(19) 0.016(2) 0.0017(19)
F2 0.054(3) 0.034(3) 0.034(2) -0.004(2) 0.009(2) 0.0019(19)
F3 0.046(3) 0.059(3) 0.026(3) 0.013(2) 0.0074(19) 0.012(2)
F4 0.064(3) 0.047(2) 0.035(2) 0.025(2) 0.018(2) 0.014(2)
F5 0.054(3) 0.029(2) 0.033(2) 0.011(2) 0.0124(19) 0.0093(18)
F6 0.044(3) 0.041(2) 0.034(2) 0.0109(19) 0.004(2) 0.005(2)
F7 0.091(4) 0.054(3) 0.025(3) 0.007(2) 0.008(3) 0.018(3)
F8 0.101(4) 0.062(3) 0.049(3) 0.031(2) 0.048(3) 0.043(3)
F9 0.061(3) 0.069(3) 0.071(3) 0.039(3) 0.044(3) 0.025(2)
F10 0.032(2) 0.052(2) 0.051(3) 0.019(2) 0.015(2) 0.007(2)
N1 0.026(3) 0.023(3) 0.018(3) 0.008(3) 0.006(3) 0.003(2)
N2 0.033(3) 0.024(3) 0.016(3) 0.001(2) 0.010(3) 0.011(2)
N3 0.030(4) 0.038(3) 0.018(4) 0.011(3) 0.003(3) 0.010(3)
N4 0.030(4) 0.029(3) 0.019(4) 0.008(3) 0.004(3) -0.003(3)
C1 0.037(5) 0.022(4) 0.024(4) 0.004(3) 0.005(4) 0.003(3)
C2 0.041(5) 0.032(4) 0.028(4) 0.014(3) 0.008(4) 0.006(3)
C3 0.036(4) 0.031(4) 0.028(4) 0.013(3) 0.006(4) 0.008(3)
C4 0.035(5) 0.026(4) 0.026(4) 0.010(3) 0.005(4) 0.006(3)
C5 0.034(4) 0.023(4) 0.021(4) 0.006(3) 0.004(3) 0.001(3)
C6 0.031(4) 0.026(4) 0.022(4) 0.009(3) 0.008(3) 0.006(3)
C7 0.015(4) 0.023(3) 0.026(4) 0.010(3) -0.005(3) 0.001(3)
C8 0.022(4) 0.025(4) 0.021(4) -0.001(3) 0.003(3) -0.001(3)
C9 0.026(4) 0.029(4) 0.025(4) 0.006(3) 0.008(3) -0.004(3)
C10 0.025(4) 0.035(4) 0.030(4) 0.023(4) 0.003(3) -0.001(3)
C11 0.021(4) 0.025(4) 0.022(4) 0.010(3) 0.006(3) 0.002(3)
C12 0.021(4) 0.027(4) 0.028(4) 0.006(3) 0.006(3) 0.003(3)
C13 0.023(4) 0.022(4) 0.030(4) 0.011(4) 0.002(3) 0.006(3)
C14 0.029(4) 0.021(4) 0.036(4) 0.012(4) 0.000(3) 0.004(3)
C15 0.025(4) 0.031(4) 0.027(4) 0.015(4) 0.009(3) 0.005(3)
C16 0.015(4) 0.026(4) 0.032(5) 0.013(3) 0.003(3) 0.004(3)
C17 0.020(4) 0.029(4) 0.022(4) 0.007(3) 0.003(3) 0.006(3)
C18 0.030(4) 0.025(4) 0.023(4) 0.007(3) 0.011(3) 0.012(3)
C19 0.044(5) 0.032(4) 0.024(4) 0.011(4) 0.015(3) 0.016(3)
C20 0.040(4) 0.023(4) 0.029(4) 0.011(4) 0.013(3) 0.015(3)
C21 0.020(4) 0.018(4) 0.027(4) 0.011(3) 0.003(3) 0.004(3)
C22 0.023(4) 0.021(4) 0.027(4) 0.008(3) 0.005(3) 0.003(3)
C23 0.024(4) 0.022(4) 0.025(4) 0.007(3) 0.004(3) 0.003(3)
C24 0.022(4) 0.014(3) 0.022(4) -0.001(3) 0.015(3) 0.003(3)
C25 0.033(4) 0.028(4) 0.019(4) 0.009(3) 0.006(3) 0.001(3)
C26 0.027(4) 0.028(4) 0.022(4) 0.013(3) 0.010(3) 0.004(3)
C27 0.013(4) 0.020(4) 0.024(4) -0.006(3) 0.008(3) 0.002(3)
C28 0.037(4) 0.021(4) 0.024(4) -0.001(3) 0.004(3) 0.003(3)
C29 0.027(4) 0.020(4) 0.026(4) 0.005(3) 0.010(3) -0.003(3)
C30 0.029(4) 0.021(4) 0.029(5) 0.008(3) 0.004(4) -0.002(3)
C31 0.043(5) 0.024(4) 0.022(4) 0.004(3) 0.009(4) 0.005(3)
C32 0.030(4) 0.020(4) 0.027(5) 0.004(3) 0.005(3) 0.000(3)
C33 0.030(4) 0.019(3) 0.031(4) 0.006(3) 0.011(4) 0.002(3)
C35 0.028(4) 0.028(4) 0.017(4) 0.004(3) 0.006(3) 0.006(3)
C36 0.027(4) 0.025(4) 0.034(5) 0.014(4) 0.007(3) -0.001(3)
C37 0.032(4) 0.029(4) 0.016(4) 0.000(4) 0.008(3) 0.004(3)
C38 0.021(4) 0.050(5) 0.010(4) 0.006(4) 0.008(3) 0.004(3)
C39 0.031(4) 0.036(5) 0.027(5) 0.015(4) 0.002(3) 0.008(3)
C40 0.027(4) 0.026(4) 0.027(5) 0.005(4) 0.006(3) 0.007(3)
C41 0.036(5) 0.028(4) 0.028(5) 0.015(4) 0.017(4) 0.017(3)
C42 0.036(5) 0.033(4) 0.033(5) 0.011(4) 0.015(4) 0.017(4)
C43 0.040(5) 0.047(5) 0.064(7) 0.032(5) 0.039(5) 0.026(4)
C44 0.079(7) 0.035(4) 0.017(5) 0.011(4) 0.025(5) 0.028(5)
C45 0.052(6) 0.034(4) 0.041(6) 0.018(4) 0.011(5) 0.013(4)
C46 0.034(5) 0.034(4) 0.027(5) 0.013(4) 0.012(4) 0.011(4)
C47 0.029(4) 0.030(4) 0.016(4) 0.007(3) 0.005(3) 0.004(3)
C48 0.033(5) 0.033(4) 0.026(4) 0.014(3) 0.012(3) 0.004(3)
C49 0.040(5) 0.031(4) 0.037(5) 0.014(4) 0.001(4) 0.008(4)
C50 0.028(5) 0.042(4) 0.023(4) 0.008(4) 0.004(3) 0.006(4)
C51 0.031(5) 0.027(4) 0.026(4) 0.004(3) 0.003(3) 0.003(3)
C52 0.040(5) 0.025(4) 0.016(4) 0.005(3) 0.004(3) 0.002(4)
C53 0.047(5) 0.052(5) 0.043(5) 0.016(4) 0.006(4) 0.016(4)
C54 0.028(4) 0.024(4) 0.023(4) 0.007(3) 0.005(3) 0.004(3)
C55 0.034(4) 0.026(4) 0.036(4) 0.013(3) 0.011(3) 0.012(3)
C56 0.028(5) 0.032(4) 0.043(5) 0.012(3) 0.017(4) 0.015(4)
C57 0.048(5) 0.027(4) 0.031(4) 0.011(3) 0.019(4) 0.012(4)
C58 0.036(5) 0.027(4) 0.030(4) 0.009(3) 0.009(3) 0.006(3)
C59 0.034(5) 0.024(4) 0.019(4) 0.005(3) 0.004(3) 0.008(3)
C60 0.071(6) 0.032(5) 0.083(6) 0.021(4) 0.043(5) 0.014(4)
C61 0.021(4) 0.028(4) 0.023(4) 0.002(3) 0.009(3) 0.004(3)
C62 0.037(5) 0.028(4) 0.023(4) 0.008(3) 0.001(3) 0.001(3)
C63 0.041(5) 0.028(4) 0.027(4) 0.005(3) 0.007(4) 0.005(4)
C64 0.029(5) 0.032(5) 0.052(5) 0.011(4) 0.010(4) 0.013(4)
C65 0.027(5) 0.044(5) 0.074(6) 0.004(5) -0.010(4) -0.002(4)
C66 0.041(5) 0.065(6) 0.091(7) 0.034(5) 0.003(5) 0.023(4)
C67 0.025(4) 0.025(4) 0.020(4) 0.004(3) 0.008(3) 0.003(3)
C68 0.027(4) 0.028(4) 0.023(4) 0.005(3) 0.004(3) 0.003(3)
C69 0.028(4) 0.030(4) 0.040(5) 0.016(4) 0.004(4) 0.009(3)
C70 0.032(4) 0.021(4) 0.031(4) 0.002(4) 0.013(4) 0.000(3)
C71 0.029(4) 0.034(5) 0.026(4) 0.005(3) 0.005(3) -0.001(3)
C72 0.022(4) 0.029(4) 0.028(4) 0.006(3) 0.002(3) 0.006(3)
C73 0.057(5) 0.032(4) 0.037(5) 0.003(4) 0.009(4) 0.009(4)
C74 0.046(6) 0.062(6) 0.071(7) 0.040(6) 0.015(5) 0.013(5)
C75 0.052(6) 0.052(5) 0.053(6) 0.028(5) 0.015(5) 0.027(5)
C76 0.056(6) 0.031(4) 0.041(5) 0.011(4) -0.010(4) 0.001(4)
C77 0.030(5) 0.039(4) 0.048(5) 0.017(4) 0.004(4) 0.005(4)
C78 0.027(5) 0.035(4) 0.052(5) 0.023(4) -0.001(4) 0.010(4)
C79 0.047(6) 0.040(5) 0.054(6) 0.022(5) -0.014(5) -0.001(4)
C80 0.063(6) 0.041(5) 0.041(5) 0.009(4) -0.005(4) 0.015(4)
C81 0.078(7) 0.032(4) 0.041(5) 0.007(4) 0.015(5) 0.017(5)
C82 0.039(5) 0.052(5) 0.045(5) 0.016(4) 0.002(4) 0.014(4)
C83 0.038(5) 0.034(4) 0.061(6) 0.014(4) 0.023(5) 0.013(4)
C84 0.038(6) 0.034(5) 0.067(6) -0.015(5) 0.024(5) -0.005(4)
C85 0.056(7) 0.051(5) 0.036(5) -0.002(4) 0.003(4) 0.024(5)
C86 0.096(8) 0.072(6) 0.084(7) 0.044(6) 0.050(6) 0.039(6)
C87 0.047(6) 0.045(5) 0.049(5) 0.013(4) 0.005(5) -0.001(4)
C88 0.034(5) 0.021(4) 0.071(6) 0.006(4) 0.004(4) 0.006(4)
C89 0.032(4) 0.023(4) 0.025(4) 0.002(3) 0.013(4) 0.005(3)

loop_
_atom_type_symbol
_atom_type_description
_atom_type_scat_dispersion_real
_atom_type_scat_dispersion_imag
_atom_type_scat_source
C C 0.0033 0.0016 'International Tables Vol C Tables 4.2.6.8 and 6.1.1.4'
H H 0.0000 0.0000 'International Tables Vol C Tables 4.2.6.8 and 6.1.1.4'
N N 0.0061 0.0033 'International Tables Vol C Tables 4.2.6.8 and 6.1.1.4'
F F 0.0171 0.0103 'International Tables Vol C Tables 4.2.6.8 and 6.1.1.4'
S S 0.1246 0.1234 'International Tables Vol C Tables 4.2.6.8 and 6.1.1.4'
O O 0.0106 0.0060 'International Tables Vol C Tables 4.2.6.8 and 6.1.1.4'

loop_
_geom_angle_atom_site_label_1
_geom_angle_atom_site_label_2
_geom_angle_atom_site_label_3
_geom_angle
C8 S1 C11 90.4(3)
C26 S2 C23 91.4(3)
C9 S3 C6 91.3(3)
C25 S4 C28 91.2(3)
C16 N1 C13 106.8(5)
C18 N2 C21 110.6(5)
C1 N3 C4 108.3(5)
C32 N4 C30 109.3(5)
N3 C1 C33 123.2(6)
N3 C1 C2 109.6(6)
C33 C1 C2 127.1(6)
C3 C2 C1 106.5(6)
C2 C3 C4 107.5(6)
C5 C4 N3 122.3(6)
C5 C4 C3 129.3(6)
N3 C4 C3 108.2(6)
C4 C5 C6 121.9(6)
C4 C5 C47 121.3(6)
C6 C5 C47 116.6(6)
C7 C6 C5 125.9(5)
C7 C6 S3 111.8(4)
C5 C6 S3 121.9(5)
C6 C7 C8 110.8(5)
C9 C8 C7 113.6(6)
C9 C8 S1 113.1(5)
C7 C8 S1 133.2(5)
C8 C9 C10 113.8(6)
C8 C9 S3 112.4(5)
C10 C9 S3 133.7(5)
C11 C10 C9 110.0(6)
C10 C11 C12 126.7(5)
C10 C11 S1 112.5(4)
C12 C11 S1 120.4(5)
C13 C12 C11 121.6(5)
C13 C12 C67 118.1(6)
C11 C12 C67 120.0(5)
N1 C13 C12 121.4(6)
N1 C13 C14 109.1(5)
C12 C13 C14 129.3(6)
C15 C14 C13 107.4(5)
C14 C15 C16 106.6(6)
N1 C16 C17 122.2(6)
N1 C16 C15 110.1(5)
C17 C16 C15 127.7(6)
C18 C17 C16 121.6(6)
C18 C17 C41 118.6(5)
C16 C17 C41 119.8(6)
N2 C18 C17 124.8(5)
N2 C18 C19 106.0(5)
C17 C18 C19 129.1(6)
C20 C19 C18 109.4(6)
C19 C20 C21 108.4(6)
C22 C21 N2 126.0(5)
C22 C21 C20 128.4(6)
N2 C21 C20 105.6(5)
C21 C22 C23 124.3(5)
C21 C22 C54 118.0(5)
C23 C22 C54 117.6(6)
C24 C23 C22 124.9(5)
C24 C23 S2 112.6(4)
C22 C23 S2 122.4(5)
C23 C24 C25 109.2(5)
C26 C25 C24 114.7(6)
C26 C25 S4 112.0(5)
C24 C25 S4 133.4(5)
C25 C26 C27 114.8(6)
C25 C26 S2 112.1(5)
C27 C26 S2 133.1(5)
C28 C27 C26 109.2(5)
C27 C28 C29 124.3(6)
C27 C28 S4 112.8(4)
C29 C28 S4 122.7(5)
C30 C29 C28 124.1(6)
C30 C29 C61 119.5(5)
C28 C29 C61 116.4(5)
C29 C30 N4 125.6(6)
C29 C30 C89 127.9(6)
N4 C30 C89 106.4(5)
C89 C31 C32 108.5(6)
N4 C32 C33 122.9(6)
N4 C32 C31 107.9(5)
C33 C32 C31 129.2(6)
C32 C33 C1 122.0(6)
C32 C33 C35 118.8(6)
C1 C33 C35 119.2(6)
C36 C35 C40 115.7(6)
C36 C35 C33 123.1(6)
C40 C35 C33 121.1(5)
F1 C36 C35 119.9(6)
F1 C36 C37 117.1(6)
C35 C36 C37 123.0(6)
F2 C37 C38 119.5(6)
F2 C37 C36 121.3(6)
C38 C37 C36 119.2(6)
F3 C38 C37 119.6(6)
F3 C38 C39 119.8(6)
C37 C38 C39 120.5(6)
F4 C39 C38 121.2(6)
F4 C39 C40 120.2(6)
C38 C39 C40 118.6(6)
F5 C40 C39 117.6(6)
F5 C40 C35 119.4(6)
C39 C40 C35 123.0(6)
C46 C41 C42 115.0(6)
C46 C41 C17 122.5(6)
C42 C41 C17 122.4(6)
F10 C42 C43 118.3(7)
F10 C42 C41 119.4(6)
C43 C42 C41 122.3(7)
F9 C43 C44 121.4(7)
F9 C43 C42 118.7(7)
C44 C43 C42 119.9(7)
F8 C44 C45 121.2(7)
F8 C44 C43 119.0(8)
C45 C44 C43 119.8(7)
F7 C45 C44 118.4(7)
F7 C45 C46 122.6(8)
C44 C45 C46 119.0(7)
F6 C46 C45 115.6(6)
F6 C46 C41 120.4(6)
C45 C46 C41 124.0(7)
C52 C47 C48 117.8(6)
C52 C47 C5 121.3(6)
C48 C47 C5 120.9(6)
C49 C48 C47 120.8(7)
C50 C49 C48 121.4(6)
C49 C50 C51 117.8(6)
C49 C50 C53 122.4(6)
C51 C50 C53 119.7(7)
C52 C51 C50 121.8(7)
C51 C52 C47 120.4(6)
C59 C54 C55 117.3(6)
C59 C54 C22 121.4(6)
C55 C54 C22 121.2(6)
C56 C55 C54 120.9(7)
C55 C56 C57 121.9(6)
C56 C57 C58 117.9(6)
C56 C57 C60 121.1(6)
C58 C57 C60 121.0(7)
C59 C58 C57 120.8(7)
C58 C59 C54 121.1(6)
C62 C61 C88 116.8(6)
C62 C61 C29 122.2(6)
C88 C61 C29 120.9(6)
C61 C62 C63 122.2(6)
C64 C63 C62 120.4(6)
C63 C64 C65 118.3(6)
C63 C64 C66 120.7(7)
C65 C64 C66 121.0(7)
C64 C65 C88 120.8(7)
C72 C67 C68 116.9(6)
C72 C67 C12 123.0(6)
C68 C67 C12 120.0(5)
C69 C68 C67 121.4(6)
C68 C69 C70 121.8(6)
C69 C70 C71 117.0(6)
C69 C70 C73 121.1(6)
C71 C70 C73 121.9(6)
C72 C71 C70 121.3(6)
C71 C72 C67 121.5(6)
C75 C74 C79 120.3(8)
C76 C75 C74 119.3(8)
C75 C76 C77 120.9(7)
C76 C77 C78 120.4(7)
C79 C78 C77 117.6(7)
C79 C78 C80 121.4(7)
C77 C78 C80 121.0(7)
C74 C79 C78 121.6(7)
C85 C81 C87 119.0(8)
C87 C82 C83 122.3(7)
C82 C83 C84 116.8(8)
C82 C83 C86 119.9(8)
C84 C83 C86 123.3(8)
C83 C84 C85 121.5(8)
C81 C85 C84 120.0(8)
C82 C87 C81 120.5(8)
C61 C88 C65 121.4(6)
C31 C89 C30 107.9(6)

loop_
_geom_bond_atom_site_label_1
_geom_bond_atom_site_label_2
_geom_bond_distance
_geom_bond_site_symmetry_2
S1 C8 1.718(7) .
S1 C11 1.778(6) .
S2 C26 1.719(6) .
S2 C23 1.768(6) .
S3 C9 1.725(7) .
S3 C6 1.768(6) .
S4 C25 1.731(6) .
S4 C28 1.772(6) .
F1 C36 1.361(7) .
F2 C37 1.353(7) .
F3 C38 1.358(7) .
F4 C39 1.342(8) .
F5 C40 1.363(7) .
F6 C46 1.347(8) .
F7 C45 1.342(8) .
F8 C44 1.362(8) .
F9 C43 1.368(9) .
F10 C42 1.364(8) .
N1 C16 1.349(8) .
N1 C13 1.396(7) .
N2 C18 1.369(8) .
N2 C21 1.392(8) .
N3 C1 1.343(8) .
N3 C4 1.389(8) .
N4 C32 1.368(8) .
N4 C30 1.405(8) .
C1 C33 1.426(9) .
C1 C2 1.469(9) .
C2 C3 1.361(9) .
C3 C4 1.456(9) .
C4 C5 1.388(9) .
C5 C6 1.471(9) .
C5 C47 1.499(9) .
C6 C7 1.411(9) .
C7 C8 1.441(9) .
C8 C9 1.391(9) .
C9 C10 1.436(9) .
C10 C11 1.411(9) .
C11 C12 1.461(9) .
C12 C13 1.402(9) .
C12 C67 1.495(9) .
C13 C14 1.454(9) .
C14 C15 1.348(9) .
C15 C16 1.474(9) .
C16 C17 1.427(9) .
C17 C18 1.405(9) .
C17 C41 1.496(9) .
C18 C19 1.441(9) .
C19 C20 1.333(9) .
C20 C21 1.449(9) .
C21 C22 1.385(9) .
C22 C23 1.465(9) .
C22 C54 1.487(9) .
C23 C24 1.426(9) .
C24 C25 1.444(8) .
C25 C26 1.399(9) .
C26 C27 1.448(8) .
C27 C28 1.423(9) .
C28 C29 1.467(9) .
C29 C30 1.389(9) .
C29 C61 1.490(9) .
C30 C89 1.466(9) .
C31 C89 1.352(9) .
C31 C32 1.449(9) .
C32 C33 1.409(9) .
C33 C35 1.506(9) .
C35 C36 1.380(9) .
C35 C40 1.394(9) .
C36 C37 1.381(9) .
C37 C38 1.375(9) .
C38 C39 1.379(9) .
C39 C40 1.384(9) .
C41 C46 1.391(9) .
C41 C42 1.393(10) .
C42 C43 1.392(10) .
C43 C44 1.381(11) .
C44 C45 1.370(11) .
C45 C46 1.382(10) .
C47 C52 1.408(9) .
C47 C48 1.413(9) .
C48 C49 1.391(9) .
C49 C50 1.388(10) .
C50 C51 1.403(9) .
C50 C53 1.516(10) .
C51 C52 1.386(9) .
C54 C59 1.406(9) .
C54 C55 1.406(9) .
C55 C56 1.383(9) .
C56 C57 1.385(10) .
C57 C58 1.401(9) .
C57 C60 1.524(9) .
C58 C59 1.391(9) .
C61 C62 1.386(9) .
C61 C88 1.389(9) .
C62 C63 1.389(9) .
C63 C64 1.382(10) .
C64 C65 1.385(10) .
C64 C66 1.532(10) .
C65 C88 1.394(10) .
C67 C72 1.395(9) .
C67 C68 1.407(9) .
C68 C69 1.384(9) .
C69 C70 1.391(9) .
C70 C71 1.406(9) .
C70 C73 1.510(9) .
C71 C72 1.391(9) .
C74 C75 1.377(11) .
C74 C79 1.386(11) .
C75 C76 1.377(11) .
C76 C77 1.392(10) .
C77 C78 1.404(10) .
C78 C79 1.386(11) .
C78 C80 1.521(10) .
C81 C85 1.369(12) .
C81 C87 1.388(11) .
C82 C87 1.378(11) .
C82 C83 1.384(11) .
C83 C84 1.390(11) .
C83 C86 1.508(11) .
C84 C85 1.412(12) .
O3' O3' 1.24(3) 2_566
